data_2020571
loop_
_publ_author_name
'Narayana, Badiadka'
'Yathirajan, Hemmige S.'
'Rathore, Ravindranath S.'
'Glidewell, Christopher'

_publ_section_title
;
 Different molecular conformations co-exist in each of three
 2-aryl-<i>N</i>-(1,5-dimethyl-3-oxo-2-phenyl-2,3-dihydro-1<i>H</i>-pyrazol-4-yl)acetamides:
 hydrogen bonding in zero, one and two dimensions
;
_journal_coeditor_code SK3634
_journal_issue 9
_journal_name_full 'Acta Crystallographica Section C'
_journal_page_first
;
;
_journal_paper_doi 10.1107/S2053229616012870
_journal_volume 72
_journal_year 2016
_chemical_formula_iupac 'C19 H18 Cl N3 O2'
_chemical_formula_moiety 'C19 H18 Cl N3 O2'
_chemical_formula_sum 'C19 H18 Cl N3 O2'
_chemical_formula_weight 355.81
_chemical_name_systematic
2-(2-Chlorophenyl)-<i>N</i>-(1,5-dimethyl-3-oxo-2-phenyl-2,3-dihydro-1<i>H</i>-pyrazol-4-yl)acetamide
_space_group_crystal_system monoclinic
_space_group_IT_number 15
_space_group_name_Hall '-C 2yc'
_space_group_name_H-M_alt 'C 1 2/c 1'
_symmetry_space_group_name_Hall '-C 2yc'
_symmetry_space_group_name_H-M 'C 1 2/c 1'
_atom_sites_solution_hydrogens mixed
_audit_creation_method SHELXL-2014
_cell_angle_alpha 90
_cell_angle_beta 120.957(14)
_cell_angle_gamma 90
_cell_formula_units_Z 8
_cell_length_a 23.023(3)
_cell_length_b 8.2976(10)
_cell_length_c 21.602(3)
_cell_measurement_reflns_used 6192
_cell_measurement_temperature 295(2)
_cell_measurement_theta_max 32.213
_cell_measurement_theta_min 2.063
_cell_volume 3538.9(10)
_computing_cell_refinement
;
APEX2 (Bruker, 2012)
;
_computing_data_collection
;
APEX2 (Bruker, 2012)
;
_computing_data_reduction
;
SAINT-Plus (Bruker, 2012)
;
_computing_molecular_graphics
;
PLATON (Spek, 2009)
;
_computing_publication_material
;
SHELXL2014 (Sheldrick, 2015) and PLATON (Spek, 2009)
;
_computing_structure_refinement
;
SHELXL2014 (Sheldrick, 2015)
;
_computing_structure_solution
;
SHELXS97 (Sheldrick, 2008)
;
_diffrn_ambient_temperature 295(2)
_diffrn_measured_fraction_theta_full 1.000
_diffrn_measured_fraction_theta_max 1.000
_diffrn_measurement_device_type 'Bruker APEXII area-detector'
_diffrn_measurement_method '\f and \w scans'
_diffrn_radiation_monochromator graphite
_diffrn_radiation_type MoK\a
_diffrn_radiation_wavelength 0.71073
_diffrn_reflns_av_R_equivalents 0.0338
_diffrn_reflns_limit_h_max 29
_diffrn_reflns_limit_h_min -29
_diffrn_reflns_limit_k_max 10
_diffrn_reflns_limit_k_min -8
_diffrn_reflns_limit_l_max 28
_diffrn_reflns_limit_l_min -28
_diffrn_reflns_number 33715
_diffrn_reflns_theta_full 25.242
_diffrn_reflns_theta_max 27.550
_diffrn_reflns_theta_min 2.063
_diffrn_standards_decay_% 0
_diffrn_standards_interval_count 0
_diffrn_standards_interval_time 0
_diffrn_standards_number 0
_exptl_absorpt_coefficient_mu 0.233
_exptl_absorpt_correction_T_max 0.954
_exptl_absorpt_correction_T_min 0.767
_exptl_absorpt_correction_type multi-scan
_exptl_absorpt_process_details
;
(SADABS; Sheldrick, 2003)
;
_exptl_crystal_colour colourless
_exptl_crystal_density_diffrn 1.336
_exptl_crystal_description block
_exptl_crystal_F_000 1488
_exptl_crystal_size_max 0.400
_exptl_crystal_size_mid 0.300
_exptl_crystal_size_min 0.200
_refine_diff_density_max 0.300
_refine_diff_density_min -0.405
_refine_ls_extinction_coef 0.0042(5)
_refine_ls_extinction_expression Fc^*^=kFc[1+0.001xFc^2^\l^3^/sin(2\q)]^-1/4^
_refine_ls_extinction_method
;
SHELXL2014 (Sheldrick, 2015)
;
_refine_ls_goodness_of_fit_ref 1.025
_refine_ls_hydrogen_treatment mixed
_refine_ls_matrix_type full
_refine_ls_number_parameters 319
_refine_ls_number_reflns 4079
_refine_ls_number_restraints 64
_refine_ls_restrained_S_all 1.017
_refine_ls_R_factor_all 0.0684
_refine_ls_R_factor_gt 0.0512
_refine_ls_shift/su_max 0.007
_refine_ls_shift/su_mean 0.000
_refine_ls_structure_factor_coef Fsqd
_refine_ls_weighting_details 'w=1/[\s^2^(Fo^2^)+(0.0639P)^2^+3.3163P] where P=(Fo^2^+2Fc^2^)/3'
_refine_ls_weighting_scheme calc
_refine_ls_wR_factor_gt 0.1333
_refine_ls_wR_factor_ref 0.1494
_reflns_number_gt 3038
_reflns_number_total 4079
_reflns_threshold_expression 'I > 2\s(I)'
_cod_data_source_file sk3634sup1.cif
_cod_data_source_block II
_cod_original_cell_volume 3538.9(9)
_cod_database_code 2020571
_shelx_space_group_comment
;
The symmetry employed for this shelxl refinement is uniquely defined
by the following loop, which should always be used as a source of
symmetry information in preference to the above space-group names.
They are only intended as comments.
;
_shelx_estimated_absorpt_t_min 0.913
_shelx_estimated_absorpt_t_max 0.955
_shelxl_version_number 2.014

loop_
_space_group_symop_operation_xyz
'x, y, z'
'-x, y, -z+1/2'
'x+1/2, y+1/2, z'
'-x+1/2, y+1/2, -z+1/2'
'-x, -y, -z'
'x, -y, z-1/2'
'-x+1/2, -y+1/2, -z'
'x+1/2, -y+1/2, z-1/2'

loop_
_atom_site_type_symbol
_atom_site_label
_atom_site_fract_x
_atom_site_fract_y
_atom_site_fract_z
_atom_site_U_iso_or_equiv
_atom_site_adp_type
_atom_site_calc_flag
_atom_site_occupancy
_atom_site_disorder_assembly
_atom_site_disorder_group
C C11 0.5797(2) 0.6114(5) 0.3652(2) 0.0430(10) Uani d 0.6020(18) A -1
O O11 0.6397(10) 0.563(3) 0.404(2) 0.093(3) Uani d 0.6020(18) A -1
N N11 0.5674(5) 0.7661(13) 0.3420(9) 0.0447(8) Uani d 0.6020(18) A -1
H H11 0.532(3) 0.811(7) 0.332(3) 0.054 Uiso d 0.6020(18) A -1
C C12 0.51822(15) 0.5266(4) 0.3591(2) 0.0521(7) Uani d 0.6020(18) A -1
H H12A 0.4917 0.6049 0.3675 0.063 Uiso calc 0.6020(18) A -1
H H12B 0.4902 0.4862 0.3103 0.063 Uiso calc 0.6020(18) A -1
N N111 0.7060(7) 1.016(3) 0.3680(6) 0.0452(7) Uani d 0.6020(18) A -1
N N112 0.6676(5) 1.0041(18) 0.2923(6) 0.0418(9) Uani d 0.6020(18) A -1
C C113 0.6138(4) 0.8990(11) 0.2722(5) 0.0327(15) Uani d 0.6020(18) A -1
O O113 0.5739(5) 0.8552(12) 0.2095(5) 0.0432(15) Uani d 0.6020(18) A -1
C C114 0.6156(6) 0.8630(13) 0.3379(5) 0.0365(13) Uani d 0.6020(18) A -1
C C115 0.6693(13) 0.939(5) 0.3931(5) 0.0435(6) Uani d 0.6020(18) A -1
C C116 0.734(2) 1.177(4) 0.3956(12) 0.0678(8) Uani d 0.6020(18) A -1
H H11A 0.7651 1.1711 0.4467 0.102 Uiso calc 0.6020(18) A -1
H H11B 0.6974 1.2492 0.3863 0.102 Uiso calc 0.6020(18) A -1
H H11C 0.7566 1.2161 0.3720 0.102 Uiso calc 0.6020(18) A -1
C C117 0.6917(11) 0.943(3) 0.4710(5) 0.0647(10) Uani d 0.6020(18) A -1
H H11D 0.6630 0.8747 0.4797 0.097 Uiso calc 0.6020(18) A -1
H H11E 0.6889 1.0517 0.4848 0.097 Uiso calc 0.6020(18) A -1
H H11F 0.7377 0.9062 0.4990 0.097 Uiso calc 0.6020(18) A -1
C C121 0.5354(3) 0.3900(4) 0.41070(17) 0.0420(10) Uani d 0.6020(18) A -1
C C122 0.5669(4) 0.4185(6) 0.4834(2) 0.0549(11) Uani d 0.6020(18) A -1
C C123 0.5817(8) 0.2935(9) 0.5341(3) 0.0690(13) Uani d 0.6020(18) A -1
H H123 0.6027 0.3151 0.5832 0.083 Uiso calc 0.6020(18) A -1
C C124 0.5641(15) 0.1393(9) 0.5081(4) 0.0723(14) Uani d 0.6020(18) A -1
H H124 0.5723 0.0553 0.5401 0.087 Uiso calc 0.6020(18) A -1
C C125 0.5348(10) 0.1072(6) 0.4367(4) 0.0722(13) Uani d 0.6020(18) A -1
H H125 0.5256 0.0011 0.4205 0.087 Uiso calc 0.6020(18) A -1
C C126 0.5187(4) 0.2301(5) 0.3883(3) 0.0604(11) Uani d 0.6020(18) A -1
H H126 0.4961 0.2066 0.3392 0.073 Uiso calc 0.6020(18) A -1
C C131 0.7008(5) 1.034(3) 0.2530(7) 0.0450(5) Uani d 0.6020(18) A -1
C C132 0.7707(5) 1.0201(12) 0.2868(6) 0.0567(18) Uani d 0.6020(18) A -1
H H132 0.7963 0.9930 0.3355 0.068 Uiso calc 0.6020(18) A -1
C C133 0.8017(6) 1.047(2) 0.2473(9) 0.077(3) Uani d 0.6020(18) A -1
H H133 0.8481 1.0310 0.2688 0.092 Uiso calc 0.6020(18) A -1
C C134 0.7653(8) 1.0974(18) 0.1777(8) 0.076(2) Uani d 0.6020(18) A -1
H H134 0.7866 1.1159 0.1516 0.091 Uiso calc 0.6020(18) A -1
C C135 0.6974(9) 1.120(4) 0.1464(7) 0.075(3) Uani d 0.6020(18) A -1
H H135 0.6730 1.1608 0.0997 0.091 Uiso calc 0.6020(18) A -1
C C136 0.6634(8) 1.084(4) 0.1829(8) 0.0616(14) Uani d 0.6020(18) A -1
H H136 0.6166 1.0947 0.1601 0.074 Uiso calc 0.6020(18) A -1
Cl Cl12 0.59006(6) 0.6106(2) 0.51896(6) 0.0847(4) Uani d 0.6020(18) A -1
C C21 0.5859(3) 0.6482(9) 0.3872(4) 0.0430(10) Uani d 0.3980(18) A -2
O O21 0.6348(15) 0.564(4) 0.395(4) 0.093(3) Uani d 0.3980(18) A -2
N N21 0.5662(7) 0.779(2) 0.3433(13) 0.0447(8) Uani d 0.3980(18) A -2
H H21 0.520(4) 0.793(11) 0.317(4) 0.054 Uiso d 0.3980(18) A -2
C C22 0.5300(2) 0.5857(6) 0.3992(3) 0.0521(7) Uani d 0.3980(18) A -2
H H22A 0.5240 0.6613 0.4297 0.063 Uiso calc 0.3980(18) A -2
H H22B 0.4878 0.5817 0.3531 0.063 Uiso calc 0.3980(18) A -2
N N211 0.7063(11) 1.023(4) 0.3698(9) 0.0452(7) Uani d 0.3980(18) A -2
N N212 0.6664(8) 1.018(3) 0.2941(8) 0.0418(9) Uani d 0.3980(18) A -2
C C213 0.6083(7) 0.928(2) 0.2732(7) 0.0327(15) Uani d 0.3980(18) A -2
O O213 0.5674(8) 0.887(2) 0.2103(8) 0.0432(15) Uani d 0.3980(18) A -2
C C214 0.6123(10) 0.884(2) 0.3393(8) 0.0365(13) Uani d 0.3980(18) A -2
C C215 0.6706(19) 0.943(7) 0.3952(8) 0.0435(6) Uani d 0.3980(18) A -2
C C216 0.736(3) 1.181(6) 0.3999(18) 0.0678(8) Uani d 0.3980(18) A -2
H H21A 0.7561 1.2248 0.3745 0.102 Uiso calc 0.3980(18) A -2
H H21B 0.7694 1.1699 0.4501 0.102 Uiso calc 0.3980(18) A -2
H H21C 0.7006 1.2526 0.3949 0.102 Uiso calc 0.3980(18) A -2
C C217 0.6953(16) 0.939(5) 0.4738(8) 0.0647(10) Uani d 0.3980(18) A -2
H H21D 0.6740 1.0236 0.4853 0.097 Uiso calc 0.3980(18) A -2
H H21E 0.7435 0.9541 0.5007 0.097 Uiso calc 0.3980(18) A -2
H H21F 0.6844 0.8367 0.4861 0.097 Uiso calc 0.3980(18) A -2
C C221 0.5440(5) 0.4227(7) 0.4331(4) 0.0420(10) Uani d 0.3980(18) A -2
C C222 0.5713(7) 0.4054(11) 0.5057(4) 0.0549(11) Uani d 0.3980(18) A -2
H H222 0.5848 0.4970 0.5346 0.066 Uiso calc 0.3980(18) A -2
C C223 0.5797(14) 0.2525(14) 0.5387(5) 0.0690(13) Uani d 0.3980(18) A -2
H H223 0.5995 0.2424 0.5884 0.083 Uiso calc 0.3980(18) A -2
C C224 0.558(2) 0.1199(13) 0.4944(7) 0.0723(14) Uani d 0.3980(18) A -2
H H224 0.5629 0.0180 0.5146 0.087 Uiso calc 0.3980(18) A -2
C C225 0.5279(16) 0.1345(10) 0.4219(7) 0.0722(13) Uani d 0.3980(18) A -2
H H225 0.5089 0.0448 0.3923 0.087 Uiso calc 0.3980(18) A -2
C C226 0.5260(8) 0.2811(9) 0.3921(4) 0.0604(11) Uani d 0.3980(18) A -2
C C231 0.6996(7) 1.036(5) 0.2540(10) 0.0450(5) Uani d 0.3980(18) A -2
C C232 0.7656(8) 0.982(2) 0.2826(10) 0.0567(18) Uani d 0.3980(18) A -2
H H232 0.7876 0.9274 0.3265 0.068 Uiso calc 0.3980(18) A -2
C C233 0.7983(10) 1.010(4) 0.2448(14) 0.077(3) Uani d 0.3980(18) A -2
H H233 0.8447 0.9931 0.2671 0.092 Uiso calc 0.3980(18) A -2
C C234 0.7630(13) 1.062(3) 0.1754(13) 0.076(2) Uani d 0.3980(18) A -2
H H234 0.7846 1.0769 0.1494 0.091 Uiso calc 0.3980(18) A -2
C C235 0.6956(13) 1.093(6) 0.1443(11) 0.075(3) Uani d 0.3980(18) A -2
H H235 0.6702 1.1153 0.0951 0.091 Uiso calc 0.3980(18) A -2
C C236 0.6638(11) 1.093(7) 0.1849(12) 0.0616(14) Uani d 0.3980(18) A -2
H H236 0.6197 1.1306 0.1654 0.074 Uiso calc 0.3980(18) A -2
Cl Cl26 0.4895(2) 0.2868(4) 0.2999(2) 0.1328(11) Uani d 0.3980(18) A -2

loop_
_atom_site_aniso_label
_atom_site_aniso_U_11
_atom_site_aniso_U_22
_atom_site_aniso_U_33
_atom_site_aniso_U_12
_atom_site_aniso_U_13
_atom_site_aniso_U_23
C11 0.0348(12) 0.049(2) 0.050(3) -0.0007(12) 0.0253(18) 0.0039(16)
O11 0.043(2) 0.0891(13) 0.151(9) 0.0239(15) 0.053(5) 0.066(2)
N11 0.0298(7) 0.0521(17) 0.0548(10) 0.0040(8) 0.0236(7) 0.0137(14)
C12 0.0339(12) 0.060(2) 0.0599(19) -0.0029(12) 0.0222(15) 0.0149(14)
N111 0.0397(7) 0.0557(18) 0.0398(9) -0.0131(8) 0.0201(7) -0.0099(8)
N112 0.0371(7) 0.051(2) 0.0396(9) -0.0126(10) 0.0211(6) -0.0059(10)
C113 0.0284(15) 0.029(4) 0.0435(9) 0.003(2) 0.0202(9) -0.0015(16)
O113 0.0343(18) 0.052(4) 0.0404(7) -0.007(2) 0.0170(9) -0.0066(18)
C114 0.0312(12) 0.038(3) 0.0442(9) 0.0035(18) 0.0222(8) 0.0033(13)
C115 0.0362(11) 0.0553(19) 0.0418(10) 0.0001(8) 0.0221(10) -0.0007(12)
C116 0.066(2) 0.070(2) 0.067(3) -0.0303(13) 0.033(3) -0.0273(16)
C117 0.050(2) 0.1021(19) 0.0416(12) -0.003(2) 0.0234(13) -0.0033(14)
C121 0.0298(16) 0.051(2) 0.042(2) -0.0077(15) 0.017(2) 0.0010(18)
C122 0.0437(16) 0.0665(17) 0.054(3) -0.0084(13) 0.025(3) 0.004(2)
C123 0.0453(15) 0.098(4) 0.0595(15) -0.005(4) 0.0238(14) 0.0260(19)
C124 0.051(5) 0.068(2) 0.086(3) 0.000(3) 0.027(6) 0.029(2)
C125 0.069(4) 0.047(2) 0.092(4) 0.009(4) 0.036(5) 0.014(2)
C126 0.053(2) 0.066(3) 0.0685(16) -0.011(3) 0.0349(15) 0.004(2)
C131 0.0470(9) 0.0461(11) 0.0512(10) -0.0155(8) 0.0320(8) -0.0093(8)
C132 0.0483(17) 0.055(5) 0.0749(18) -0.014(3) 0.0372(15) -0.005(3)
C133 0.0643(18) 0.082(9) 0.111(2) -0.022(3) 0.0634(19) -0.019(4)
C134 0.105(2) 0.066(7) 0.102(2) -0.050(4) 0.086(2) -0.041(3)
C135 0.101(2) 0.087(9) 0.0580(14) -0.037(3) 0.0546(15) -0.018(3)
C136 0.0594(12) 0.083(4) 0.0477(12) -0.0184(13) 0.0316(10) -0.0078(18)
Cl12 0.0808(7) 0.0924(8) 0.0814(7) -0.0292(6) 0.0420(6) -0.0263(6)
C21 0.0348(12) 0.049(2) 0.050(3) -0.0007(12) 0.0253(18) 0.0039(16)
O21 0.043(2) 0.0891(13) 0.151(9) 0.0239(15) 0.053(5) 0.066(2)
N21 0.0298(7) 0.0521(17) 0.0548(10) 0.0040(8) 0.0236(7) 0.0137(14)
C22 0.0339(12) 0.060(2) 0.0599(19) -0.0029(12) 0.0222(15) 0.0149(14)
N211 0.0397(7) 0.0557(18) 0.0398(9) -0.0131(8) 0.0201(7) -0.0099(8)
N212 0.0371(7) 0.051(2) 0.0396(9) -0.0126(10) 0.0211(6) -0.0059(10)
C213 0.0284(15) 0.029(4) 0.0435(9) 0.003(2) 0.0202(9) -0.0015(16)
O213 0.0343(18) 0.052(4) 0.0404(7) -0.007(2) 0.0170(9) -0.0066(18)
C214 0.0312(12) 0.038(3) 0.0442(9) 0.0035(18) 0.0222(8) 0.0033(13)
C215 0.0362(11) 0.0553(19) 0.0418(10) 0.0001(8) 0.0221(10) -0.0007(12)
C216 0.066(2) 0.070(2) 0.067(3) -0.0303(13) 0.033(3) -0.0273(16)
C217 0.050(2) 0.1021(19) 0.0416(12) -0.003(2) 0.0234(13) -0.0033(14)
C221 0.0298(16) 0.051(2) 0.042(2) -0.0077(15) 0.017(2) 0.0010(18)
C222 0.0437(16) 0.0665(17) 0.054(3) -0.0084(13) 0.025(3) 0.004(2)
C223 0.0453(15) 0.098(4) 0.0595(15) -0.005(4) 0.0238(14) 0.0260(19)
C224 0.051(5) 0.068(2) 0.086(3) 0.000(3) 0.027(6) 0.029(2)
C225 0.069(4) 0.047(2) 0.092(4) 0.009(4) 0.036(5) 0.014(2)
C226 0.053(2) 0.066(3) 0.0685(16) -0.011(3) 0.0349(15) 0.004(2)
C231 0.0470(9) 0.0461(11) 0.0512(10) -0.0155(8) 0.0320(8) -0.0093(8)
C232 0.0483(17) 0.055(5) 0.0749(18) -0.014(3) 0.0372(15) -0.005(3)
C233 0.0643(18) 0.082(9) 0.111(2) -0.022(3) 0.0634(19) -0.019(4)
C234 0.105(2) 0.066(7) 0.102(2) -0.050(4) 0.086(2) -0.041(3)
C235 0.101(2) 0.087(9) 0.0580(14) -0.037(3) 0.0546(15) -0.018(3)
C236 0.0594(12) 0.083(4) 0.0477(12) -0.0184(13) 0.0316(10) -0.0078(18)
Cl26 0.150(2) 0.183(3) 0.0636(11) -0.0293(19) 0.0536(13) 0.0027(13)

loop_
_atom_type_symbol
_atom_type_description
_atom_type_scat_dispersion_real
_atom_type_scat_dispersion_imag
_atom_type_scat_source
C C 0.0033 0.0016 'International Tables Vol C Tables 4.2.6.8 and 6.1.1.4'
H H 0.0000 0.0000 'International Tables Vol C Tables 4.2.6.8 and 6.1.1.4'
Cl Cl 0.1484 0.1585 'International Tables Vol C Tables 4.2.6.8 and 6.1.1.4'
N N 0.0061 0.0033 'International Tables Vol C Tables 4.2.6.8 and 6.1.1.4'
O O 0.0106 0.0060 'International Tables Vol C Tables 4.2.6.8 and 6.1.1.4'

loop_
_geom_angle_atom_site_label_1
_geom_angle_atom_site_label_2
_geom_angle_atom_site_label_3
_geom_angle
O11 C11 N11 119.8(9)
O11 C11 C12 124.4(4)
N11 C11 C12 113.4(3)
C11 N11 C114 122.9(5)
C11 N11 H11 121(4)
C114 N11 H11 116(4)
C121 C12 C11 114.1(3)
C121 C12 H12A 108.7
C11 C12 H12A 108.7
C121 C12 H12B 108.7
C11 C12 H12B 108.7
H12A C12 H12B 107.6
C115 N111 N112 106.2(2)
C115 N111 C116 119.4(4)
N112 N111 C116 114.8(4)
C113 N112 N111 109.5(3)
C113 N112 C131 126.0(4)
N111 N112 C131 118.1(4)
O113 C113 N112 124.5(3)
O113 C113 C114 130.7(3)
N112 C113 C114 104.8(2)
C115 C114 N11 127.0(4)
C115 C114 C113 108.9(2)
N11 C114 C113 124.1(3)
C114 C115 N111 109.8(4)
C114 C115 C117 129.5(3)
N111 C115 C117 120.7(4)
N111 C116 H11A 109.5
N111 C116 H11B 109.5
H11A C116 H11B 109.5
N111 C116 H11C 109.5
H11A C116 H11C 109.5
H11B C116 H11C 109.5
C115 C117 H11D 109.5
C115 C117 H11E 109.5
H11D C117 H11E 109.5
C115 C117 H11F 109.5
H11D C117 H11F 109.5
H11E C117 H11F 109.5
C122 C121 C126 116.8(3)
C122 C121 C12 120.3(3)
C126 C121 C12 122.9(3)
C121 C122 C123 122.3(3)
C121 C122 Cl12 121.9(3)
C123 C122 Cl12 115.7(3)
C124 C123 C122 117.6(3)
C124 C123 H123 121.2
C122 C123 H123 121.2
C125 C124 C123 121.3(4)
C125 C124 H124 119.4
C123 C124 H124 119.4
C124 C125 C126 120.2(4)
C124 C125 H125 119.9
C126 C125 H125 119.9
C125 C126 C121 121.7(4)
C125 C126 H126 119.2
C121 C126 H126 119.2
C136 C131 C132 120.6(4)
C136 C131 N112 119.1(4)
C132 C131 N112 120.2(3)
C133 C132 C131 119.2(4)
C133 C132 H132 120.4
C131 C132 H132 120.4
C134 C133 C132 120.8(4)
C134 C133 H133 119.6
C132 C133 H133 119.6
C133 C134 C135 119.4(3)
C133 C134 H134 120.3
C135 C134 H134 120.3
C134 C135 C136 121.6(4)
C134 C135 H135 119.2
C136 C135 H135 119.2
C131 C136 C135 118.2(5)
C131 C136 H136 120.9
C135 C136 H136 120.9
O21 C21 N21 119.6(12)
O21 C21 C22 124.0(6)
N21 C21 C22 112.5(4)
C21 N21 C214 123.1(6)
C21 N21 H21 114(6)
C214 N21 H21 123(6)
C221 C22 C21 113.8(4)
C221 C22 H22A 108.8
C21 C22 H22A 108.8
C221 C22 H22B 108.8
C21 C22 H22B 108.8
H22A C22 H22B 107.7
C215 N211 N212 106.5(4)
C215 N211 C216 119.3(6)
N212 N211 C216 114.7(6)
C213 N212 N211 109.7(3)
C213 N212 C231 125.9(6)
N211 N212 C231 118.0(6)
O213 C213 N212 124.4(5)
O213 C213 C214 130.4(5)
N212 C213 C214 104.9(3)
C215 C214 N21 126.9(6)
C215 C214 C213 108.9(3)
N21 C214 C213 123.8(5)
C214 C215 N211 109.9(3)
C214 C215 C217 129.3(6)
N211 C215 C217 120.7(5)
N211 C216 H21A 109.5
N211 C216 H21B 109.5
H21A C216 H21B 109.5
N211 C216 H21C 109.5
H21A C216 H21C 109.5
H21B C216 H21C 109.5
C215 C217 H21D 109.5
C215 C217 H21E 109.5
H21D C217 H21E 109.5
C215 C217 H21F 109.5
H21D C217 H21F 109.5
H21E C217 H21F 109.5
C222 C221 C226 116.8(4)
C222 C221 C22 121.0(5)
C226 C221 C22 122.1(5)
C221 C222 C223 122.3(5)
C221 C222 H222 118.9
C223 C222 H222 118.9
C224 C223 C222 117.5(5)
C224 C223 H223 121.3
C222 C223 H223 121.3
C225 C224 C223 121.3(5)
C225 C224 H224 119.3
C223 C224 H224 119.3
C224 C225 C226 119.9(6)
C224 C225 H225 120.0
C226 C225 H225 120.0
C225 C226 C221 121.5(5)
C225 C226 Cl26 116.6(6)
C221 C226 Cl26 121.3(5)
C236 C231 C232 120.4(6)
C236 C231 N212 119.3(5)
C232 C231 N212 120.1(5)
C233 C232 C231 119.0(6)
C233 C232 H232 120.5
C231 C232 H232 120.5
C234 C233 C232 120.5(5)
C234 C233 H233 119.8
C232 C233 H233 119.8
C233 C234 C235 119.3(5)
C233 C234 H234 120.4
C235 C234 H234 120.4
C234 C235 C236 121.3(6)
C234 C235 H235 119.3
C236 C235 H235 119.3
C231 C236 C235 118.0(7)
C231 C236 H236 121.0
C235 C236 H236 121.0

loop_
_geom_bond_atom_site_label_1
_geom_bond_atom_site_label_2
_geom_bond_distance
C11 O11 1.257(15)
C11 N11 1.353(5)
C11 C12 1.524(3)
N11 C114 1.410(3)
N11 H11 0.82(7)
C12 C121 1.493(3)
C12 H12A 0.9700
C12 H12B 0.9700
N111 C115 1.373(3)
N111 N112 1.407(3)
N111 C116 1.467(3)
N112 C113 1.389(3)
N112 C131 1.427(3)
C113 O113 1.237(3)
C113 C114 1.430(3)
C114 C115 1.353(5)
C115 C117 1.487(4)
C116 H11A 0.9600
C116 H11B 0.9600
C116 H11C 0.9600
C117 H11D 0.9600
C117 H11E 0.9600
C117 H11F 0.9600
C121 C122 1.370(4)
C121 C126 1.397(4)
C122 C123 1.417(4)
C122 Cl12 1.730(5)
C123 C124 1.372(5)
C123 H123 0.9300
C124 C125 1.354(5)
C124 H124 0.9300
C125 C126 1.368(5)
C125 H125 0.9300
C126 H126 0.9300
C131 C136 1.366(4)
C131 C132 1.388(5)
C132 C133 1.385(4)
C132 H132 0.9300
C133 C134 1.356(5)
C133 H133 0.9300
C134 C135 1.360(5)
C134 H134 0.9300
C135 C136 1.401(7)
C135 H135 0.9300
C136 H136 0.9300
C21 O21 1.258(16)
C21 N21 1.355(5)
C21 C22 1.528(4)
N21 C214 1.410(3)
N21 H21 0.91(8)
C22 C221 1.492(4)
C22 H22A 0.9700
C22 H22B 0.9700
N211 C215 1.373(4)
N211 N212 1.406(4)
N211 C216 1.467(4)
N212 C213 1.389(4)
N212 C231 1.427(4)
C213 O213 1.237(3)
C213 C214 1.430(4)
C214 C215 1.353(5)
C215 C217 1.487(4)
C216 H21A 0.9600
C216 H21B 0.9600
C216 H21C 0.9600
C217 H21D 0.9600
C217 H21E 0.9600
C217 H21F 0.9600
C221 C222 1.365(5)
C221 C226 1.399(5)
C222 C223 1.418(5)
C222 H222 0.9300
C223 C224 1.372(5)
C223 H223 0.9300
C224 C225 1.355(5)
C224 H224 0.9300
C225 C226 1.366(5)
C225 H225 0.9300
C226 Cl26 1.719(7)
C231 C236 1.366(4)
C231 C232 1.388(6)
C232 C233 1.386(5)
C232 H232 0.9300
C233 C234 1.357(5)
C233 H233 0.9300
C234 C235 1.360(5)
C234 H234 0.9300
C235 C236 1.402(8)
C235 H235 0.9300
C236 H236 0.9300

loop_
_geom_hbond_atom_site_label_D
_geom_hbond_atom_site_label_H
_geom_hbond_atom_site_label_A
_geom_hbond_site_symmetry_A
_geom_hbond_distance_DH
_geom_hbond_distance_HA
_geom_hbond_distance_DA
_geom_hbond_angle_DHA
_geom_hbond_publ_flag
N11 H11 O113 2_655 0.82(7) 2.15(8) 2.94(2) 162(6) no
N11 H11 O213 2_655 0.82(7) 2.08(8) 2.88(2) 168(6) no
N21 H21 O113 2_655 0.92(10) 2.00(10) 2.91(2) 161(7) no
N21 H21 O213 2_655 0.92(10) 1.95(10) 2.82(3) 158(7) no
C134 H134 O11 4_655 0.93 2.57 3.46(4) 159 no
C234 H234 O21 4_655 0.93 2.49 3.40(7) 164 no
C225 H225 O213 2_645 0.93 2.39 3.28(2) 160 no

loop_
_geom_torsion_atom_site_label_1
_geom_torsion_atom_site_label_2
_geom_torsion_atom_site_label_3
_geom_torsion_atom_site_label_4
_geom_torsion
O11 C11 N11 C114 21(3)
C12 C11 N11 C114 -175.3(8)
O11 C11 C12 C121 8(3)
N11 C11 C12 C121 -154.8(9)
C115 N111 N112 C113 -9(2)
C116 N111 N112 C113 -144(2)
C115 N111 N112 C131 -163(2)
C116 N111 N112 C131 62.8(19)
N111 N112 C113 O113 -174.6(13)
C131 N112 C113 O113 -23.6(15)
N111 N112 C113 C114 7.2(13)
C131 N112 C113 C114 158.2(11)
C11 N11 C114 C115 -79(3)
C11 N11 C114 C113 102.8(15)
O113 C113 C114 C115 180(2)
N112 C113 C114 C115 -2(2)
O113 C113 C114 N11 -1(2)
N112 C113 C114 N11 176.6(11)
N11 C114 C115 N111 177.5(16)
C113 C114 C115 N111 -4(3)
N11 C114 C115 C117 -1(6)
C113 C114 C115 C117 178(4)
N112 N111 C115 C114 8(3)
C116 N111 C115 C114 140(3)
N112 N111 C115 C117 -174(3)
C116 N111 C115 C117 -42(3)
C11 C12 C121 C122 67.3(7)
C11 C12 C121 C126 -115.0(6)
C126 C121 C122 C123 -0.4(14)
C12 C121 C122 C123 177.3(10)
C126 C121 C122 Cl12 -179.5(6)
C12 C121 C122 Cl12 -1.7(10)
C121 C122 C123 C124 1(3)
Cl12 C122 C123 C124 179.9(19)
C122 C123 C124 C125 1(4)
C123 C124 C125 C126 -4(4)
C124 C125 C126 C121 4(3)
C122 C121 C126 C125 -1.9(15)
C12 C121 C126 C125 -179.6(12)
C113 N112 C131 C136 56(3)
N111 N112 C131 C136 -155(2)
C113 N112 C131 C132 -127.2(19)
N111 N112 C131 C132 22(2)
C136 C131 C132 C133 -4(3)
N112 C131 C132 C133 179.1(13)
C131 C132 C133 C134 4(2)
C132 C133 C134 C135 0(3)
C133 C134 C135 C136 -4(4)
C132 C131 C136 C135 1(4)
N112 C131 C136 C135 177(2)
C134 C135 C136 C131 4(5)
O21 C21 N21 C214 -39(4)
C22 C21 N21 C214 162.3(13)
O21 C21 C22 C221 9(4)
N21 C21 C22 C221 167.1(14)
C215 N211 N212 C213 -3(3)
C216 N211 N212 C213 -137(3)
C215 N211 N212 C231 -157(3)
C216 N211 N212 C231 69(3)
N211 N212 C213 O213 -171(2)
C231 N212 C213 O213 -20(3)
N211 N212 C213 C214 3(2)
C231 N212 C213 C214 153.7(18)
C21 N21 C214 C215 -44(5)
C21 N21 C214 C213 128(2)
O213 C213 C214 C215 172(4)
N212 C213 C214 C215 -1(4)
O213 C213 C214 N21 -1(3)
N212 C213 C214 N21 -173.9(18)
N21 C214 C215 N211 172(3)
C213 C214 C215 N211 -1(5)
N21 C214 C215 C217 -12(9)
C213 C214 C215 C217 175(6)
N212 N211 C215 C214 2(5)
C216 N211 C215 C214 134(5)
N212 N211 C215 C217 -174(5)
C216 N211 C215 C217 -42(5)
C21 C22 C221 C222 96.8(11)
C21 C22 C221 C226 -87.3(11)
C226 C221 C222 C223 -2(2)
C22 C221 C222 C223 174.4(17)
C221 C222 C223 C224 -2(4)
C222 C223 C224 C225 -1(6)
C223 C224 C225 C226 7(7)
C224 C225 C226 C221 -11(5)
C224 C225 C226 Cl26 178(3)
C222 C221 C226 C225 8(3)
C22 C221 C226 C225 -168.2(19)
C222 C221 C226 Cl26 178.6(11)
C22 C221 C226 Cl26 2.6(17)
C213 N212 C231 C236 56(4)
N211 N212 C231 C236 -155(4)
C213 N212 C231 C232 -118(3)
N211 N212 C231 C232 31(3)
C236 C231 C232 C233 10(5)
N212 C231 C232 C233 -176(2)
C231 C232 C233 C234 -12(4)
C232 C233 C234 C235 3(5)
C233 C234 C235 C236 9(6)
C232 C231 C236 C235 1(7)
N212 C231 C236 C235 -173(4)
C234 C235 C236 C231 -10(7)

_cod_database_fobs_code 2020571
